data_6000625
loop_
_publ_author_name
'Trommer, J.'
'Worzala, H.'
'Rabe, S.'
'Schneider, M.'

_publ_section_title
;
 Structural investigations of ammonium vanadium diphosphates by X-ray
 powder diffraction
;
_journal_name_full 'Journal of Solid State Chemistry'
_journal_page_first 181
_journal_page_last 192
_journal_paper_doi 10.1006/jssc.1997.7673
_journal_volume 136
_journal_year 1998
_chemical_formula_sum 'H4 N O7 P2 V'
_space_group_name_H-M_alt 'P 1 21/c 1'
_cell_angle_alpha 90.000
_cell_angle_beta 105.988
_cell_angle_gamma 90.000
_cell_length_a 7.5149
_cell_length_b 10.0384
_cell_length_c 8.2422
_cell_volume 597.72
_cod_database_code 6000625

loop_
_atom_site_label
_atom_site_fract_x
_atom_site_fract_y
_atom_site_fract_z
? ? ? ?
